data_7013403
loop_
_publ_author_name
'Yam, Vivian Wing-Wah'
'Ko, Chi-Chiu'
'Chu, Ben Wai-Kin'
'Zhu, Nianyong'

_publ_section_title
;
 Syntheses, crystal structures, photophysics and cation-binding studies
 of luminescent functionalized ruthenium polypyridine complexes with
 orthometallated aminocarbene ligands
;
_journal_issue 20
_journal_name_full 'Dalton Transactions'
_journal_page_first 3914
_journal_paper_doi 10.1039/b307429c
_journal_year 2003
_chemical_formula_moiety 'C39 H35 Br F3 N5 O3 Ru S'
_chemical_formula_sum 'C39 H35 Br F3 N5 O3 Ru S'
_chemical_formula_weight 891.76
_space_group_IT_number 2
_symmetry_cell_setting triclinic
_symmetry_space_group_name_Hall '-P 1'
_symmetry_space_group_name_H-M 'P -1'
_atom_sites_solution_hydrogens geom
_atom_sites_solution_primary direct
_atom_sites_solution_secondary difmap
_audit_creation_method SHELXL-97
_cell_angle_alpha 69.68(3)
_cell_angle_beta 82.28(3)
_cell_angle_gamma 74.50(3)
_cell_formula_units_Z 2
_cell_length_a 10.536(2)
_cell_length_b 13.332(3)
_cell_length_c 14.986(3)
_cell_measurement_reflns_used 0
_cell_measurement_temperature 253(2)
_cell_measurement_theta_max 0
_cell_measurement_theta_min 0
_cell_volume 1900.2(8)
_computing_cell_refinement Scalepack
_computing_data_collection Marcontrol
_computing_data_reduction Denzo
_computing_molecular_graphics 'Ortep-3 for Windows (Farrugia, 1997)'
_computing_publication_material 'WinGX publication routines (Farrugia, 1999)'
_computing_structure_refinement 'SHELXL-97 (Sheldrick, 1997)'
_computing_structure_solution SIR-97
_diffrn_ambient_temperature 253(2)
_diffrn_measured_fraction_theta_full 0.691
_diffrn_measured_fraction_theta_max 0.691
_diffrn_measurement_device_type Mar300
_diffrn_measurement_method Oscillation
_diffrn_radiation_monochromator graphite
_diffrn_radiation_source 'fine-focus sealed tube'
_diffrn_radiation_type MoK\a
_diffrn_radiation_wavelength 0.71069
_diffrn_reflns_av_R_equivalents 0.0308
_diffrn_reflns_av_sigmaI/netI 0.0774
_diffrn_reflns_limit_h_max 11
_diffrn_reflns_limit_h_min -11
_diffrn_reflns_limit_k_max 15
_diffrn_reflns_limit_k_min -15
_diffrn_reflns_limit_l_max 17
_diffrn_reflns_limit_l_min -17
_diffrn_reflns_number 8494
_diffrn_reflns_theta_full 25.35
_diffrn_reflns_theta_max 25.35
_diffrn_reflns_theta_min 1.45
_exptl_absorpt_coefficient_mu 1.578
_exptl_absorpt_correction_type none
_exptl_crystal_colour 'dark brown'
_exptl_crystal_density_diffrn 1.559
_exptl_crystal_density_method 'not measured'
_exptl_crystal_description prism
_exptl_crystal_F_000 900
_exptl_crystal_size_max 0.3
_exptl_crystal_size_mid 0.3
_exptl_crystal_size_min 0.2
_refine_diff_density_max 1.171
_refine_diff_density_min -0.434
_refine_diff_density_rms 0.092
_refine_ls_extinction_method none
_refine_ls_goodness_of_fit_ref 0.976
_refine_ls_hydrogen_treatment mixed
_refine_ls_matrix_type full
_refine_ls_number_parameters 486
_refine_ls_number_reflns 4807
_refine_ls_number_restraints 0
_refine_ls_restrained_S_all 0.976
_refine_ls_R_factor_all 0.0615
_refine_ls_R_factor_gt 0.0431
_refine_ls_shift/su_max 0.001
_refine_ls_shift/su_mean 0.000
_refine_ls_structure_factor_coef Fsqd
_refine_ls_weighting_details 'calc w=1/[\s^2^(Fo^2^)+(0.0746P)^2^+0.0000P] where P=(Fo^2^+2Fc^2^)/3'
_refine_ls_weighting_scheme calc
_refine_ls_wR_factor_gt 0.1092
_refine_ls_wR_factor_ref 0.1275
_reflns_number_gt 3416
_reflns_number_total 4807
_reflns_threshold_expression >2sigma(I)
_cod_data_source_file b307429c.txt
_cod_data_source_block mar831
_cod_original_cell_volume 1900.2(7)
_cod_database_code 7013403

loop_
_symmetry_equiv_pos_as_xyz
'x, y, z'
'-x, -y, -z'

loop_
_atom_site_label
_atom_site_type_symbol
_atom_site_fract_x
_atom_site_fract_y
_atom_site_fract_z
_atom_site_U_iso_or_equiv
_atom_site_adp_type
_atom_site_occupancy
_atom_site_symmetry_multiplicity
_atom_site_calc_flag
_atom_site_refinement_flags
_atom_site_disorder_assembly
_atom_site_disorder_group
Ru1 Ru 0.68837(4) 0.29235(4) -0.18650(3) 0.03914(19) Uani 1 1 d . . .
Br1 Br 1.05376(7) 0.23056(7) 0.11493(5) 0.0803(3) Uani 1 1 d . . .
N1 N 0.8084(4) 0.1814(4) -0.2477(3) 0.0409(12) Uani 1 1 d . . .
N2 N 0.5548(4) 0.2666(4) -0.2672(3) 0.0430(12) Uani 1 1 d . . .
N3 N 0.5432(4) 0.3839(4) -0.1204(3) 0.0412(12) Uani 1 1 d . . .
N4 N 0.6387(4) 0.1679(4) -0.0602(3) 0.0400(12) Uani 1 1 d . . .
N5 N 0.8123(5) 0.4696(5) -0.2670(4) 0.0470(13) Uani 1 1 d . . .
C1 C 0.8305(5) 0.3208(5) -0.1237(4) 0.0414(14) Uani 1 1 d . . .
C2 C 0.8707(5) 0.4181(5) -0.1788(5) 0.0470(16) Uani 1 1 d . . .
C3 C 0.9612(6) 0.4594(6) -0.1503(5) 0.0558(17) Uani 1 1 d . . .
H3 H 0.9843 0.5240 -0.1889 0.067 Uiso 1 1 calc R . .
C4 C 1.0154(6) 0.4004(6) -0.0623(5) 0.0592(19) Uani 1 1 d . . .
H4 H 1.0760 0.4255 -0.0409 0.071 Uiso 1 1 calc R . .
C5 C 0.9800(6) 0.3054(6) -0.0067(5) 0.0533(17) Uani 1 1 d . . .
C6 C 0.8887(5) 0.2648(5) -0.0351(4) 0.0461(16) Uani 1 1 d . . .
H6 H 0.8662 0.2004 0.0047 0.055 Uiso 1 1 calc R . .
C7 C 0.7284(5) 0.4214(5) -0.2865(4) 0.0452(15) Uani 1 1 d . . .
C8 C 0.6744(6) 0.4772(5) -0.3849(4) 0.0516(16) Uani 1 1 d . . .
H8A H 0.5803 0.4828 -0.3805 0.062 Uiso 1 1 calc R . .
H8B H 0.6882 0.5512 -0.4100 0.062 Uiso 1 1 calc R . .
C9 C 0.7396(6) 0.4150(5) -0.4523(4) 0.0541(17) Uani 1 1 d . . .
C10 C 0.8763(6) 0.3800(6) -0.4615(5) 0.073(2) Uani 1 1 d . . .
H10 H 0.9284 0.3934 -0.4235 0.088 Uiso 1 1 calc R . .
C11 C 0.9356(9) 0.3270(8) -0.5239(7) 0.107(3) Uani 1 1 d . . .
H11 H 1.0272 0.3062 -0.5288 0.129 Uiso 1 1 calc R . .
C12 C 0.8634(12) 0.3036(8) -0.5800(7) 0.111(3) Uani 1 1 d . . .
H12 H 0.9048 0.2680 -0.6233 0.133 Uiso 1 1 calc R . .
C14 C 0.7267(10) 0.3340(8) -0.5709(6) 0.097(3) Uani 1 1 d . . .
H14 H 0.6756 0.3179 -0.6077 0.116 Uiso 1 1 calc R . .
C15 C 0.6675(7) 0.3878(6) -0.5079(5) 0.069(2) Uani 1 1 d . . .
H15 H 0.5759 0.4067 -0.5019 0.083 Uiso 1 1 calc R . .
C16 C 0.9397(5) 0.1395(5) -0.2369(4) 0.0496(16) Uani 1 1 d . . .
H16 H 0.9808 0.1642 -0.2002 0.060 Uiso 1 1 calc R . .
C17 C 1.0169(6) 0.0628(5) -0.2763(5) 0.0589(18) Uani 1 1 d . . .
C18 C 0.9536(7) 0.0276(6) -0.3306(5) 0.071(2) Uani 1 1 d . . .
H18 H 1.0013 -0.0239 -0.3589 0.085 Uiso 1 1 calc R . .
C19 C 0.8199(6) 0.0685(6) -0.3431(5) 0.0632(19) Uani 1 1 d . . .
H19 H 0.7777 0.0439 -0.3793 0.076 Uiso 1 1 calc R . .
C20 C 0.7494(6) 0.1448(5) -0.3024(4) 0.0446(15) Uani 1 1 d . . .
C21 C 0.6099(6) 0.1933(5) -0.3127(4) 0.0458(15) Uani 1 1 d . . .
C22 C 0.5326(6) 0.1701(6) -0.3688(5) 0.0637(19) Uani 1 1 d . . .
H22 H 0.5701 0.1194 -0.4003 0.076 Uiso 1 1 calc R . .
C23 C 0.4006(7) 0.2228(7) -0.3771(5) 0.071(2) Uani 1 1 d . . .
H23 H 0.3495 0.2077 -0.4146 0.085 Uiso 1 1 calc R . .
C24 C 0.3439(6) 0.2977(6) -0.3300(5) 0.0553(17) Uani 1 1 d . . .
C25 C 0.4262(5) 0.3164(5) -0.2759(4) 0.0512(16) Uani 1 1 d . . .
H25 H 0.3902 0.3666 -0.2437 0.061 Uiso 1 1 calc R . .
C26 C 1.1618(6) 0.0186(7) -0.2590(6) 0.095(3) Uani 1 1 d . . .
H26A H 1.1739 -0.0419 -0.2004 0.143 Uiso 1 1 calc R . .
H26B H 1.1980 0.0757 -0.2549 0.143 Uiso 1 1 calc R . .
H26C H 1.2059 -0.0061 -0.3106 0.143 Uiso 1 1 calc R . .
C27 C 0.1994(6) 0.3547(7) -0.3346(5) 0.078(2) Uani 1 1 d . . .
H27A H 0.1499 0.3084 -0.2874 0.117 Uiso 1 1 calc R . .
H27B H 0.1700 0.3690 -0.3967 0.117 Uiso 1 1 calc R . .
H27C H 0.1862 0.4230 -0.3225 0.117 Uiso 1 1 calc R . .
C28 C 0.4933(6) 0.4937(5) -0.1549(4) 0.0458(15) Uani 1 1 d . . .
H28 H 0.5345 0.5329 -0.2098 0.055 Uiso 1 1 calc R . .
C29 C 0.3878(6) 0.5520(5) -0.1161(4) 0.0488(16) Uani 1 1 d . . .
C30 C 0.3298(6) 0.4923(6) -0.0318(5) 0.0564(18) Uani 1 1 d . . .
H30 H 0.2580 0.5281 -0.0019 0.068 Uiso 1 1 calc R . .
C31 C 0.3791(5) 0.3805(6) 0.0068(4) 0.0506(16) Uani 1 1 d . . .
H31 H 0.3412 0.3409 0.0633 0.061 Uiso 1 1 calc R . .
C32 C 0.4850(5) 0.3268(5) -0.0382(4) 0.0441(15) Uani 1 1 d . . .
C33 C 0.5423(5) 0.2075(5) -0.0030(4) 0.0422(15) Uani 1 1 d . . .
C34 C 0.5032(6) 0.1361(6) 0.0825(5) 0.0573(18) Uani 1 1 d . . .
H34 H 0.4363 0.1632 0.1213 0.069 Uiso 1 1 calc R . .
C35 C 0.5625(6) 0.0270(6) 0.1094(4) 0.0538(17) Uani 1 1 d . . .
H35 H 0.5364 -0.0203 0.1667 0.065 Uiso 1 1 calc R . .
C36 C 0.6615(6) -0.0139(5) 0.0521(5) 0.0495(16) Uani 1 1 d . . .
C37 C 0.6960(5) 0.0597(5) -0.0317(4) 0.0447(15) Uani 1 1 d . . .
H37 H 0.7628 0.0333 -0.0709 0.054 Uiso 1 1 calc R . .
C38 C 0.3371(6) 0.6748(5) -0.1622(5) 0.067(2) Uani 1 1 d . . .
H38A H 0.3971 0.7020 -0.2135 0.101 Uiso 1 1 calc R . .
H38B H 0.3301 0.7109 -0.1157 0.101 Uiso 1 1 calc R . .
H38C H 0.2519 0.6893 -0.1864 0.101 Uiso 1 1 calc R . .
C39 C 0.7315(7) -0.1323(5) 0.0784(5) 0.0671(19) Uani 1 1 d . . .
H39A H 0.6991 -0.1717 0.1401 0.101 Uiso 1 1 calc R . .
H39B H 0.8244 -0.1393 0.0798 0.101 Uiso 1 1 calc R . .
H39C H 0.7162 -0.1623 0.0322 0.101 Uiso 1 1 calc R . .
C40 C 0.5796(10) -0.1411(8) -0.3827(7) 0.102(3) Uani 1 1 d . . .
S1 S 0.7159(2) -0.2311(2) -0.3220(2) 0.0966(8) Uani 1 1 d . . .
O1 O 0.7712(6) -0.2954(5) -0.3881(5) 0.118(2) Uani 1 1 d . . .
O2 O 0.6535(7) -0.2938(5) -0.2338(4) 0.117(2) Uani 1 1 d . . .
O3 O 0.7928(9) -0.1645(6) -0.3157(7) 0.204(5) Uani 1 1 d . . .
F1 F 0.5088(7) -0.0770(5) -0.3334(5) 0.176(3) Uani 1 1 d . . .
F2 F 0.4989(6) -0.1883(6) -0.4018(4) 0.145(2) Uani 1 1 d . . .
F3 F 0.6268(8) -0.0714(5) -0.4673(4) 0.172(3) Uani 1 1 d . . .
H5 H 0.829(5) 0.532(5) -0.309(4) 0.05(2) Uiso 1 1 d . . .

loop_
_atom_site_aniso_label
_atom_site_aniso_U_11
_atom_site_aniso_U_22
_atom_site_aniso_U_33
_atom_site_aniso_U_23
_atom_site_aniso_U_13
_atom_site_aniso_U_12
Ru1 0.0363(3) 0.0467(4) 0.0366(3) -0.0157(2) -0.0047(2) -0.0090(2)
Br1 0.0666(5) 0.1132(7) 0.0661(5) -0.0387(5) -0.0291(4) -0.0039(4)
N1 0.040(3) 0.046(3) 0.039(3) -0.015(3) 0.000(2) -0.013(2)
N2 0.039(3) 0.054(3) 0.039(3) -0.013(3) -0.002(2) -0.018(2)
N3 0.042(3) 0.048(4) 0.037(3) -0.016(3) -0.008(2) -0.011(2)
N4 0.032(3) 0.050(4) 0.042(3) -0.020(3) -0.003(2) -0.008(2)
N5 0.045(3) 0.047(4) 0.051(4) -0.012(3) -0.006(3) -0.017(3)
C1 0.038(3) 0.046(4) 0.043(4) -0.023(3) 0.001(3) -0.005(3)
C2 0.040(3) 0.053(4) 0.052(4) -0.026(4) 0.000(3) -0.006(3)
C3 0.048(4) 0.060(5) 0.071(5) -0.030(4) -0.004(3) -0.020(3)
C4 0.040(4) 0.079(6) 0.076(5) -0.047(5) -0.009(3) -0.010(4)
C5 0.041(4) 0.070(5) 0.058(4) -0.035(4) -0.015(3) -0.003(3)
C6 0.042(3) 0.052(4) 0.048(4) -0.025(3) -0.008(3) -0.003(3)
C7 0.039(3) 0.051(4) 0.041(4) -0.016(3) -0.003(3) -0.001(3)
C8 0.045(4) 0.060(5) 0.045(4) -0.010(3) -0.008(3) -0.012(3)
C9 0.053(4) 0.066(5) 0.035(4) -0.005(3) -0.006(3) -0.016(3)
C10 0.055(4) 0.106(6) 0.052(5) -0.020(5) 0.002(3) -0.017(4)
C11 0.079(6) 0.149(10) 0.074(7) -0.042(7) 0.025(5) -0.002(6)
C12 0.152(10) 0.107(8) 0.065(7) -0.041(6) 0.021(6) -0.012(7)
C14 0.121(8) 0.111(8) 0.068(6) -0.046(6) -0.006(5) -0.021(6)
C15 0.064(4) 0.087(6) 0.056(5) -0.014(4) -0.014(4) -0.022(4)
C16 0.041(4) 0.056(4) 0.054(4) -0.018(4) -0.005(3) -0.012(3)
C17 0.051(4) 0.054(5) 0.071(5) -0.030(4) 0.001(3) -0.003(3)
C18 0.065(5) 0.065(5) 0.092(6) -0.050(5) 0.000(4) 0.000(4)
C19 0.060(4) 0.065(5) 0.083(5) -0.047(4) -0.005(4) -0.013(4)
C20 0.046(4) 0.050(4) 0.047(4) -0.023(3) 0.001(3) -0.020(3)
C21 0.046(4) 0.055(4) 0.044(4) -0.022(3) 0.000(3) -0.016(3)
C22 0.057(4) 0.087(6) 0.068(5) -0.041(4) -0.010(3) -0.026(4)
C23 0.066(5) 0.106(6) 0.060(5) -0.035(5) -0.006(4) -0.039(4)
C24 0.049(4) 0.073(5) 0.043(4) -0.010(4) -0.004(3) -0.024(3)
C25 0.041(4) 0.068(5) 0.043(4) -0.015(3) -0.005(3) -0.014(3)
C26 0.057(5) 0.101(7) 0.137(8) -0.070(6) -0.010(5) 0.008(4)
C27 0.044(4) 0.112(7) 0.075(5) -0.022(5) -0.019(3) -0.019(4)
C28 0.051(4) 0.042(4) 0.045(4) -0.016(3) -0.006(3) -0.007(3)
C29 0.045(4) 0.059(5) 0.047(4) -0.024(4) -0.009(3) -0.006(3)
C30 0.038(3) 0.072(5) 0.066(5) -0.040(4) -0.005(3) 0.000(3)
C31 0.042(4) 0.063(5) 0.047(4) -0.022(4) 0.004(3) -0.010(3)
C32 0.037(3) 0.055(5) 0.043(4) -0.022(4) -0.006(3) -0.007(3)
C33 0.039(3) 0.048(4) 0.041(4) -0.013(3) -0.007(3) -0.013(3)
C34 0.056(4) 0.071(6) 0.043(4) -0.021(4) 0.003(3) -0.012(4)
C35 0.053(4) 0.059(5) 0.041(4) -0.005(4) -0.001(3) -0.013(4)
C36 0.054(4) 0.045(4) 0.049(4) -0.011(4) -0.008(3) -0.014(3)
C37 0.044(3) 0.040(4) 0.051(4) -0.018(4) -0.008(3) -0.004(3)
C38 0.065(4) 0.059(5) 0.074(5) -0.025(4) -0.012(4) -0.001(4)
C39 0.076(5) 0.055(5) 0.065(5) -0.013(4) -0.006(4) -0.015(4)
C40 0.119(8) 0.099(8) 0.102(8) -0.064(7) -0.023(6) 0.002(6)
S1 0.0980(16) 0.0782(17) 0.122(2) -0.0347(16) -0.0292(15) -0.0199(13)
O1 0.113(5) 0.078(4) 0.141(6) -0.040(4) 0.053(4) -0.011(3)
O2 0.174(6) 0.096(5) 0.061(4) -0.010(3) 0.027(4) -0.036(4)
O3 0.280(11) 0.125(6) 0.236(10) 0.010(6) -0.151(9) -0.118(7)
F1 0.226(7) 0.113(5) 0.130(5) -0.044(4) 0.018(5) 0.047(5)
F2 0.122(5) 0.197(7) 0.134(5) -0.061(5) -0.036(4) -0.042(4)
F3 0.291(9) 0.111(5) 0.071(4) 0.006(4) -0.006(5) -0.026(5)

loop_
_atom_type_symbol
_atom_type_description
_atom_type_scat_dispersion_real
_atom_type_scat_dispersion_imag
_atom_type_scat_source
Ru Ru -1.2594 0.8363 'International Tables Vol C Tables 4.2.6.8 and 6.1.1.4'
Br Br -0.2901 2.4595 'International Tables Vol C Tables 4.2.6.8 and 6.1.1.4'
N N 0.0061 0.0033 'International Tables Vol C Tables 4.2.6.8 and 6.1.1.4'
C C 0.0033 0.0016 'International Tables Vol C Tables 4.2.6.8 and 6.1.1.4'
S S 0.1246 0.1234 'International Tables Vol C Tables 4.2.6.8 and 6.1.1.4'
O O 0.0106 0.0060 'International Tables Vol C Tables 4.2.6.8 and 6.1.1.4'
F F 0.0171 0.0103 'International Tables Vol C Tables 4.2.6.8 and 6.1.1.4'
H H 0.0000 0.0000 'International Tables Vol C Tables 4.2.6.8 and 6.1.1.4'

loop_
_geom_angle_atom_site_label_1
_geom_angle_atom_site_label_2
_geom_angle_atom_site_label_3
_geom_angle
_geom_angle_site_symmetry_1
_geom_angle_site_symmetry_3
_geom_angle_publ_flag
C7 Ru1 C1 79.6(2) . . ?
C7 Ru1 N3 93.9(2) . . ?
C1 Ru1 N3 90.39(19) . . ?
C7 Ru1 N1 94.3(2) . . ?
C1 Ru1 N1 98.46(19) . . ?
N3 Ru1 N1 168.83(17) . . ?
C7 Ru1 N2 95.3(2) . . ?
C1 Ru1 N2 173.15(19) . . ?
N3 Ru1 N2 94.59(17) . . ?
N1 Ru1 N2 77.20(18) . . ?
C7 Ru1 N4 169.8(2) . . ?
C1 Ru1 N4 94.3(2) . . ?
N3 Ru1 N4 77.87(19) . . ?
N1 Ru1 N4 94.60(18) . . ?
N2 Ru1 N4 91.38(16) . . ?
C16 N1 C20 117.0(5) . . ?
C16 N1 Ru1 126.0(4) . . ?
C20 N1 Ru1 117.0(4) . . ?
C25 N2 C21 119.5(5) . . ?
C25 N2 Ru1 126.2(4) . . ?
C21 N2 Ru1 114.3(3) . . ?
C28 N3 C32 117.2(5) . . ?
C28 N3 Ru1 125.9(4) . . ?
C32 N3 Ru1 116.7(4) . . ?
C37 N4 C33 118.7(5) . . ?
C37 N4 Ru1 127.3(4) . . ?
C33 N4 Ru1 114.0(4) . . ?
C7 N5 C2 116.7(6) . . ?
C6 C1 C2 115.5(5) . . ?
C6 C1 Ru1 131.8(5) . . ?
C2 C1 Ru1 112.6(4) . . ?
C3 C2 N5 122.3(6) . . ?
C3 C2 C1 124.3(6) . . ?
N5 C2 C1 113.4(5) . . ?
C4 C3 C2 117.5(6) . . ?
C5 C4 C3 120.2(6) . . ?
C4 C5 C6 122.1(6) . . ?
C4 C5 Br1 118.3(4) . . ?
C6 C5 Br1 119.6(5) . . ?
C5 C6 C1 120.4(6) . . ?
N5 C7 C8 114.2(5) . . ?
N5 C7 Ru1 117.3(4) . . ?
C8 C7 Ru1 128.5(5) . . ?
C9 C8 C7 111.9(5) . . ?
C15 C9 C10 116.0(7) . . ?
C15 C9 C8 122.2(6) . . ?
C10 C9 C8 121.7(6) . . ?
C11 C10 C9 122.0(8) . . ?
C10 C11 C12 121.1(8) . . ?
C11 C12 C14 118.6(9) . . ?
C15 C14 C12 119.9(8) . . ?
C14 C15 C9 122.2(7) . . ?
N1 C16 C17 124.8(6) . . ?
C16 C17 C18 116.4(6) . . ?
C16 C17 C26 121.4(6) . . ?
C18 C17 C26 122.2(6) . . ?
C17 C18 C19 120.4(6) . . ?
C20 C19 C18 120.2(6) . . ?
C19 C20 N1 121.2(5) . . ?
C19 C20 C21 124.1(5) . . ?
N1 C20 C21 114.7(5) . . ?
N2 C21 C22 119.7(5) . . ?
N2 C21 C20 116.8(5) . . ?
C22 C21 C20 123.5(6) . . ?
C23 C22 C21 119.8(6) . . ?
C22 C23 C24 120.5(6) . . ?
C23 C24 C25 116.5(6) . . ?
C23 C24 C27 122.4(6) . . ?
C25 C24 C27 121.1(6) . . ?
N2 C25 C24 124.0(6) . . ?
N3 C28 C29 125.6(6) . . ?
C28 C29 C30 116.4(6) . . ?
C28 C29 C38 121.4(6) . . ?
C30 C29 C38 122.1(6) . . ?
C31 C30 C29 119.9(6) . . ?
C30 C31 C32 120.2(6) . . ?
N3 C32 C31 120.8(6) . . ?
N3 C32 C33 115.4(5) . . ?
C31 C32 C33 123.8(6) . . ?
N4 C33 C34 120.0(6) . . ?
N4 C33 C32 115.7(5) . . ?
C34 C33 C32 124.3(6) . . ?
C35 C34 C33 120.1(6) . . ?
C34 C35 C36 120.3(6) . . ?
C37 C36 C35 117.3(6) . . ?
C37 C36 C39 119.9(6) . . ?
C35 C36 C39 122.8(6) . . ?
N4 C37 C36 123.6(6) . . ?
F2 C40 F1 106.3(9) . . ?
F2 C40 F3 110.3(8) . . ?
F1 C40 F3 106.9(8) . . ?
F2 C40 S1 114.6(7) . . ?
F1 C40 S1 111.3(7) . . ?
F3 C40 S1 107.1(7) . . ?
O3 S1 O2 118.5(5) . . ?
O3 S1 O1 114.8(6) . . ?
O2 S1 O1 113.3(4) . . ?
O3 S1 C40 105.1(5) . . ?
O2 S1 C40 101.5(5) . . ?
O1 S1 C40 100.5(4) . . ?

loop_
_geom_bond_atom_site_label_1
_geom_bond_atom_site_label_2
_geom_bond_distance
_geom_bond_site_symmetry_2
_geom_bond_publ_flag
Ru1 C7 1.952(6) . ?
Ru1 C1 2.050(5) . ?
Ru1 N3 2.060(5) . ?
Ru1 N1 2.064(4) . ?
Ru1 N2 2.136(4) . ?
Ru1 N4 2.151(5) . ?
Br1 C5 1.904(6) . ?
N1 C16 1.355(7) . ?
N1 C20 1.369(7) . ?
N2 C25 1.342(7) . ?
N2 C21 1.345(7) . ?
N3 C28 1.350(7) . ?
N3 C32 1.367(7) . ?
N4 C37 1.342(7) . ?
N4 C33 1.356(7) . ?
N5 C7 1.336(7) . ?
N5 C2 1.400(8) . ?
C1 C6 1.408(8) . ?
C1 C2 1.414(8) . ?
C2 C3 1.395(8) . ?
C3 C4 1.389(9) . ?
C4 C5 1.368(9) . ?
C5 C6 1.396(8) . ?
C7 C8 1.512(8) . ?
C8 C9 1.506(8) . ?
C9 C15 1.389(9) . ?
C9 C10 1.394(9) . ?
C10 C11 1.353(11) . ?
C11 C12 1.365(12) . ?
C12 C14 1.389(12) . ?
C14 C15 1.367(10) . ?
C16 C17 1.379(8) . ?
C17 C18 1.380(9) . ?
C17 C26 1.505(9) . ?
C18 C19 1.381(9) . ?
C19 C20 1.366(8) . ?
C20 C21 1.444(8) . ?
C21 C22 1.402(8) . ?
C22 C23 1.380(9) . ?
C23 C24 1.383(9) . ?
C24 C25 1.384(8) . ?
C24 C27 1.508(8) . ?
C28 C29 1.362(8) . ?
C29 C30 1.399(9) . ?
C29 C38 1.513(9) . ?
C30 C31 1.377(9) . ?
C31 C32 1.385(8) . ?
C32 C33 1.470(8) . ?
C33 C34 1.393(8) . ?
C34 C35 1.358(8) . ?
C35 C36 1.380(8) . ?
C36 C37 1.373(8) . ?
C36 C39 1.488(9) . ?
C40 F2 1.295(10) . ?
C40 F1 1.335(9) . ?
C40 F3 1.406(11) . ?
C40 S1 1.733(10) . ?
S1 O3 1.385(6) . ?
S1 O2 1.474(6) . ?
S1 O1 1.491(6) . ?
